data_1539879
loop_
_publ_author_name
'Czybulka, A.'
'Schuster, H.U.'
'Pinger, B.'

_publ_section_title
;
 Neue Erdalkali-Gallium-Silicide, -Germanide und -Stannide mit vom Al
 B2-Typ abgeleiteten Strukturen
;
_journal_name_full 'Zeitschrift fuer Anorganische und Allgemeine Chemie'
_journal_page_first 151
_journal_page_last 157
_journal_volume 579
_journal_year 1989
_chemical_formula_sum 'Ga Sn Sr'
_chemical_name_systematic 'Sr Ga Sn'
_space_group_IT_number 194
_symmetry_space_group_name_Hall '-P 6c 2c'
_symmetry_space_group_name_H-M 'P 63/m m c'
_cell_angle_alpha 90
_cell_angle_beta 90
_cell_angle_gamma 120
_cell_formula_units_Z 4
_cell_length_a 4.552
_cell_length_b 4.552
_cell_length_c 18.664
_cell_volume 334.919
_citation_journal_id_ASTM ZAACAB
_cod_data_source_file Czybulka_ZAACAB_1989_1270.cif
_cod_data_source_block Ga1Sn1Sr1
_cod_original_cell_volume 334.9191
_cod_original_formula_sum 'Ga1 Sn1 Sr1'
_cod_database_code 1539879

loop_
_symmetry_equiv_pos_as_xyz
x,y,z
x-y,x,z+1/2
-y,x-y,z
-x,-y,z+1/2
-x+y,-x,z
y,-x+y,z+1/2
-y,-x,-z+1/2
x-y,-y,-z
x,x-y,-z+1/2
y,x,-z
-x+y,y,-z+1/2
-x,-x+y,-z
-x,-y,-z
-x+y,-x,-z-1/2
y,-x+y,-z
x,y,-z-1/2
x-y,x,-z
-y,x-y,-z-1/2
y,x,z-1/2
-x+y,y,z
-x,-x+y,z-1/2
-y,-x,z
x-y,-y,z-1/2
x,x-y,z

loop_
_atom_site_label
_atom_site_type_symbol
_atom_site_fract_x
_atom_site_fract_y
_atom_site_fract_z
_atom_site_occupancy
_atom_site_U_iso_or_equiv
Ga1 Ga 0.3333 0.6667 0.1617 1 0.0
Sr1 Sr 0 0 0 1 0.0
Sn1 Sn 0.3333 0.6667 0.6162 1 0.0
Sr2 Sr 0 0 0.25 1 0.0
